data_2021387
loop_
_publ_author_name
'Wang, Bing'
'Fang, Qi'

_publ_section_title
;
 Structures and phase transition of three isomers of 1-phenylindolin-2-one
 derivatives: 6-chloro-1-phenylindolin-2-one,
 4-chloro-1-phenylindolin-2-one and 1-(3-chlorophenyl)indolin-2-one
;
_journal_coeditor_code YO3056
_journal_issue 12
_journal_name_full 'Acta Crystallographica Section C'
_journal_page_first
;
;
_journal_paper_doi 10.1107/S2053229618015796
_journal_volume 74
_journal_year 2018
_chemical_formula_iupac 'C14 H10 Cl N O'
_chemical_formula_moiety 'C14 H10 Cl N O'
_chemical_formula_sum 'C14 H10 Cl N O'
_chemical_formula_weight 243.68
_chemical_name_systematic
;
1-(3-Chlorophenyl)-indolin-2-one
;
_space_group_crystal_system monoclinic
_space_group_IT_number 14
_space_group_name_Hall '-P 2ybc'
_space_group_name_H-M_alt 'P 1 21/c 1'
_symmetry_space_group_name_Hall '-P 2ybc'
_symmetry_space_group_name_H-M 'P 1 21/c 1'
_atom_sites_solution_hydrogens difmap
_audit_creation_method SHELXL-2014/7
_cell_angle_alpha 90
_cell_angle_beta 109.9960(10)
_cell_angle_gamma 90
_cell_formula_units_Z 4
_cell_length_a 11.1901(2)
_cell_length_b 13.6596(3)
_cell_length_c 8.0965(2)
_cell_measurement_reflns_used 7649
_cell_measurement_temperature 296(2)
_cell_measurement_theta_max 27.57
_cell_measurement_theta_min 2.44
_cell_volume 1162.96(4)
_computing_cell_refinement
;
SAINT (Bruker, 2005)
;
_computing_data_collection
;
APEX2 (Bruker, 2005)
;
_computing_data_reduction
;
SAINT (Bruker, 2005)
;
_computing_molecular_graphics
;
SHELXTL (Sheldrick 2008) and Mercury (Macrae <i>et al.</i>,2008)
;
_computing_publication_material
;
SHELXTL (Sheldrick 2008) and publCIF (Westrip, 2010)
;
_computing_structure_refinement
;
SHELXL2014 (Sheldrick, 2015)
;
_computing_structure_solution
;
SHELXS97 (Sheldrick 2008)
;
_diffrn_ambient_temperature 296(2)
_diffrn_detector_area_resol_mean 8.3
_diffrn_measured_fraction_theta_full 1.000
_diffrn_measured_fraction_theta_max 0.981
_diffrn_measurement_device_type 'Bruker APEXII CCD'
_diffrn_measurement_method '\w scans'
_diffrn_radiation_type MoK\a
_diffrn_radiation_wavelength 0.71073
_diffrn_reflns_av_R_equivalents 0.0676
_diffrn_reflns_av_unetI/netI 0.0315
_diffrn_reflns_limit_h_max 15
_diffrn_reflns_limit_h_min -14
_diffrn_reflns_limit_k_max 18
_diffrn_reflns_limit_k_min -18
_diffrn_reflns_limit_l_max 11
_diffrn_reflns_limit_l_min -11
_diffrn_reflns_number 21800
_diffrn_reflns_theta_full 25.242
_diffrn_reflns_theta_max 29.430
_diffrn_reflns_theta_min 1.937
_exptl_absorpt_coefficient_mu 0.309
_exptl_absorpt_correction_T_max 0.973
_exptl_absorpt_correction_T_min 0.837
_exptl_absorpt_correction_type multi-scan
_exptl_absorpt_process_details
;
(APEX2; Bruker, 2005)
;
_exptl_crystal_colour colourless
_exptl_crystal_density_diffrn 1.392
_exptl_crystal_description bar
_exptl_crystal_F_000 504
_exptl_crystal_size_max 0.596
_exptl_crystal_size_mid 0.232
_exptl_crystal_size_min 0.089
_refine_diff_density_max 0.380
_refine_diff_density_min -0.564
_refine_ls_extinction_method none
_refine_ls_goodness_of_fit_ref 1.081
_refine_ls_hydrogen_treatment refall
_refine_ls_matrix_type full
_refine_ls_number_parameters 194
_refine_ls_number_reflns 3159
_refine_ls_number_restraints 0
_refine_ls_restrained_S_all 1.081
_refine_ls_R_factor_all 0.0583
_refine_ls_R_factor_gt 0.0447
_refine_ls_shift/su_max 0.000
_refine_ls_shift/su_mean 0.000
_refine_ls_structure_factor_coef Fsqd
_refine_ls_weighting_details 'w=1/[\s^2^(Fo^2^)+(0.0685P)^2^+0.1297P] where P=(Fo^2^+2Fc^2^)/3'
_refine_ls_weighting_scheme calc
_refine_ls_wR_factor_gt 0.1248
_refine_ls_wR_factor_ref 0.1313
_reflns_number_gt 2359
_reflns_number_total 3159
_reflns_threshold_expression 'I > 2\s(I)'
_cod_data_source_file yo3056sup1.cif
_cod_data_source_block C_RT
_cod_database_code 2021387
_shelx_space_group_comment
;
The symmetry employed for this shelxl refinement is uniquely defined
by the following loop, which should always be used as a source of
symmetry information in preference to the above space-group names.
They are only intended as comments.
;
_shelx_estimated_absorpt_t_min 0.837
_shelx_estimated_absorpt_t_max 0.973

loop_
_space_group_symop_operation_xyz
'x, y, z'
'-x, y+1/2, -z+1/2'
'-x, -y, -z'
'x, -y-1/2, z-1/2'

loop_
_atom_site_type_symbol
_atom_site_label
_atom_site_fract_x
_atom_site_fract_y
_atom_site_fract_z
_atom_site_U_iso_or_equiv
_atom_site_adp_type
_atom_site_calc_flag
_atom_site_occupancy
C C1 0.83010(13) 0.37519(9) 0.24314(18) 0.0357(3) Uani d 1
C C2 0.97339(13) 0.36994(10) 0.33071(18) 0.0350(3) Uani d 1
C C3 0.99289(12) 0.37266(9) 0.52246(17) 0.0332(3) Uani d 1
C C4 1.10215(13) 0.37232(10) 0.6691(2) 0.0401(3) Uani d 1
C C5 1.09155(15) 0.38035(10) 0.8349(2) 0.0445(3) Uani d 1
C C6 0.97341(15) 0.38681(10) 0.85297(19) 0.0424(3) Uani d 1
C C7 0.86177(14) 0.38606(10) 0.70735(18) 0.0382(3) Uani d 1
C C8 0.87487(12) 0.37960(9) 0.54348(17) 0.0321(3) Uani d 1
C C9 0.64634(12) 0.39487(10) 0.34614(18) 0.0359(3) Uani d 1
C C10 0.58388(13) 0.32968(11) 0.42009(19) 0.0409(3) Uani d 1
C C11 0.45727(13) 0.34684(12) 0.39525(19) 0.0455(3) Uani d 1
C C12 0.39209(14) 0.42498(14) 0.2979(2) 0.0507(4) Uani d 1
C C13 0.45507(16) 0.48767(13) 0.2224(2) 0.0523(4) Uani d 1
C C14 0.58227(15) 0.47375(11) 0.2469(2) 0.0442(3) Uani d 1
Cl Cl1 0.37809(5) 0.26605(5) 0.48804(8) 0.0793(2) Uani d 1
N N1 0.77845(10) 0.38116(8) 0.37545(14) 0.0362(3) Uani d 1
O O1 0.76945(10) 0.37418(8) 0.08714(13) 0.0490(3) Uani d 1
H H4 1.1840(16) 0.3671(12) 0.654(2) 0.044(4) Uiso d 1
H H5 1.1730(17) 0.3818(13) 0.946(2) 0.057(5) Uiso d 1
H H6 0.9701(16) 0.3922(13) 0.970(3) 0.054(5) Uiso d 1
H H7 0.7811(16) 0.3894(11) 0.722(2) 0.044(4) Uiso d 1
H H10 0.6299(15) 0.2743(12) 0.491(2) 0.044(4) Uiso d 1
H H12 0.3046(18) 0.4351(15) 0.281(3) 0.066(5) Uiso d 1
H H13 0.412(2) 0.5404(14) 0.161(3) 0.065(5) Uiso d 1
H H14 0.6268(17) 0.5176(14) 0.195(2) 0.053(5) Uiso d 1
H H2A 1.0127(15) 0.4231(13) 0.298(2) 0.046(4) Uiso d 1
H H2B 1.0032(16) 0.3121(13) 0.296(2) 0.048(4) Uiso d 1

loop_
_atom_site_aniso_label
_atom_site_aniso_U_11
_atom_site_aniso_U_22
_atom_site_aniso_U_33
_atom_site_aniso_U_12
_atom_site_aniso_U_13
_atom_site_aniso_U_23
C1 0.0367(7) 0.0345(6) 0.0357(7) -0.0002(5) 0.0120(5) 0.0007(5)
C2 0.0343(7) 0.0343(7) 0.0388(7) 0.0001(5) 0.0155(6) -0.0008(5)
C3 0.0324(6) 0.0290(6) 0.0380(7) 0.0009(5) 0.0118(5) 0.0010(5)
C4 0.0305(7) 0.0390(7) 0.0480(8) 0.0014(5) 0.0100(6) 0.0002(6)
C5 0.0415(8) 0.0424(8) 0.0400(7) 0.0019(6) 0.0017(6) 0.0008(6)
C6 0.0503(9) 0.0409(7) 0.0338(7) 0.0023(6) 0.0116(6) 0.0013(6)
C7 0.0391(7) 0.0392(7) 0.0386(7) 0.0032(5) 0.0161(6) 0.0025(5)
C8 0.0305(6) 0.0305(6) 0.0333(6) 0.0008(5) 0.0080(5) 0.0027(5)
C9 0.0291(6) 0.0422(7) 0.0344(6) 0.0020(5) 0.0083(5) 0.0011(5)
C10 0.0332(7) 0.0452(8) 0.0416(7) 0.0000(6) 0.0093(6) 0.0053(6)
C11 0.0339(7) 0.0608(9) 0.0405(7) -0.0071(6) 0.0112(6) -0.0018(6)
C12 0.0304(7) 0.0689(11) 0.0488(9) 0.0065(7) 0.0083(6) -0.0071(7)
C13 0.0468(9) 0.0553(9) 0.0473(8) 0.0184(7) 0.0063(7) 0.0063(7)
C14 0.0436(8) 0.0440(8) 0.0427(8) 0.0040(6) 0.0119(6) 0.0081(6)
Cl1 0.0539(3) 0.1023(4) 0.0881(4) -0.0215(2) 0.0326(3) 0.0151(3)
N1 0.0290(6) 0.0447(6) 0.0333(6) 0.0006(4) 0.0088(4) 0.0035(4)
O1 0.0480(6) 0.0623(7) 0.0336(5) 0.0004(5) 0.0100(4) -0.0002(5)

loop_
_atom_type_symbol
_atom_type_description
_atom_type_scat_dispersion_real
_atom_type_scat_dispersion_imag
_atom_type_scat_source
C C 0.0033 0.0016 'International Tables Vol C Tables 4.2.6.8 and 6.1.1.4'
H H 0.0000 0.0000 'International Tables Vol C Tables 4.2.6.8 and 6.1.1.4'
N N 0.0061 0.0033 'International Tables Vol C Tables 4.2.6.8 and 6.1.1.4'
O O 0.0106 0.0060 'International Tables Vol C Tables 4.2.6.8 and 6.1.1.4'
Cl Cl 0.1484 0.1585 'International Tables Vol C Tables 4.2.6.8 and 6.1.1.4'

loop_
_geom_angle_atom_site_label_1
_geom_angle_atom_site_label_2
_geom_angle_atom_site_label_3
_geom_angle
O1 C1 N1 125.06(13)
O1 C1 C2 127.74(13)
N1 C1 C2 107.20(11)
C3 C2 C1 103.90(11)
C3 C2 H2A 111.3(10)
C1 C2 H2A 110.8(10)
C3 C2 H2B 113.0(10)
C1 C2 H2B 109.1(10)
H2A C2 H2B 108.6(14)
C4 C3 C8 119.52(12)
C4 C3 C2 131.68(12)
C8 C3 C2 108.77(11)
C3 C4 C5 119.08(13)
C3 C4 H4 119.4(9)
C5 C4 H4 121.6(10)
C6 C5 C4 120.48(14)
C6 C5 H5 119.8(10)
C4 C5 H5 119.7(10)
C5 C6 C7 121.55(14)
C5 C6 H6 118.0(10)
C7 C6 H6 120.5(10)
C8 C7 C6 116.89(13)
C8 C7 H7 122.7(10)
C6 C7 H7 120.4(10)
C7 C8 C3 122.46(12)
C7 C8 N1 128.48(12)
C3 C8 N1 109.04(11)
C14 C9 C10 120.74(13)
C14 C9 N1 119.92(12)
C10 C9 N1 119.33(12)
C11 C10 C9 118.10(13)
C11 C10 H10 121.6(9)
C9 C10 H10 120.3(9)
C12 C11 C10 122.04(14)
C12 C11 Cl1 119.38(12)
C10 C11 Cl1 118.57(12)
C13 C12 C11 118.96(14)
C13 C12 H12 120.1(12)
C11 C12 H12 120.9(12)
C12 C13 C14 120.58(15)
C12 C13 H13 118.7(13)
C14 C13 H13 120.7(13)
C13 C14 C9 119.55(15)
C13 C14 H14 120.9(11)
C9 C14 H14 119.6(11)
C1 N1 C8 111.09(11)
C1 N1 C9 124.24(11)
C8 N1 C9 124.50(11)

loop_
_geom_bond_atom_site_label_1
_geom_bond_atom_site_label_2
_geom_bond_distance
C1 O1 1.2124(17)
C1 N1 1.3827(17)
C1 C2 1.5170(19)
C2 C3 1.4925(19)
C2 H2A 0.934(17)
C2 H2B 0.936(18)
C3 C4 1.383(2)
C3 C8 1.3914(18)
C4 C5 1.392(2)
C4 H4 0.967(17)
C5 C6 1.382(2)
C5 H5 1.037(18)
C6 C7 1.394(2)
C6 H6 0.966(19)
C7 C8 1.3866(19)
C7 H7 0.952(16)
C8 N1 1.4183(17)
C9 C14 1.388(2)
C9 C10 1.388(2)
C9 N1 1.4272(16)
C10 C11 1.381(2)
C10 H10 0.982(17)
C11 C12 1.378(2)
C11 Cl1 1.7386(16)
C12 C13 1.378(2)
C12 H12 0.951(19)
C13 C14 1.381(2)
C13 H13 0.91(2)
C14 H14 0.961(18)

loop_
_geom_hbond_atom_site_label_D
_geom_hbond_atom_site_label_H
_geom_hbond_atom_site_label_A
_geom_hbond_site_symmetry_A
_geom_hbond_distance_DH
_geom_hbond_distance_HA
_geom_hbond_distance_DA
_geom_hbond_angle_DHA
C10 H10 O1 4_566 0.982(17) 2.515(17) 3.4604(18) 161.6(13)
C13 H13 O1 3_665 0.91(2) 2.59(2) 3.4419(19) 154.7(16)

loop_
_geom_torsion_atom_site_label_1
_geom_torsion_atom_site_label_2
_geom_torsion_atom_site_label_3
_geom_torsion_atom_site_label_4
_geom_torsion
O1 C1 C2 C3 -179.22(13)
N1 C1 C2 C3 0.56(13)
C1 C2 C3 C4 -178.38(13)
C1 C2 C3 C8 -0.50(14)
C8 C3 C4 C5 -0.89(19)
C2 C3 C4 C5 176.80(14)
C3 C4 C5 C6 1.1(2)
C4 C5 C6 C7 -0.3(2)
C5 C6 C7 C8 -0.7(2)
C6 C7 C8 C3 0.94(19)
C6 C7 C8 N1 -177.37(12)
C4 C3 C8 C7 -0.16(19)
C2 C3 C8 C7 -178.34(12)
C4 C3 C8 N1 178.44(11)
C2 C3 C8 N1 0.26(14)
C14 C9 C10 C11 -1.4(2)
N1 C9 C10 C11 177.55(13)
C9 C10 C11 C12 1.1(2)
C9 C10 C11 Cl1 -179.71(11)
C10 C11 C12 C13 0.3(2)
Cl1 C11 C12 C13 -178.92(13)
C11 C12 C13 C14 -1.4(3)
C12 C13 C14 C9 1.1(2)
C10 C9 C14 C13 0.3(2)
N1 C9 C14 C13 -178.61(14)
O1 C1 N1 C8 179.35(13)
C2 C1 N1 C8 -0.44(14)
O1 C1 N1 C9 -5.2(2)
C2 C1 N1 C9 174.98(12)
C7 C8 N1 C1 178.61(13)
C3 C8 N1 C1 0.12(14)
C7 C8 N1 C9 3.2(2)
C3 C8 N1 C9 -175.28(11)
C14 C9 N1 C1 -54.80(18)
C10 C9 N1 C1 126.27(14)
C14 C9 N1 C8 120.01(15)
C10 C9 N1 C8 -58.92(18)

_cod_database_fobs_code 2021387
